data_7210387
loop_
_publ_author_name
'da Silva, Cameron Capeletti'
'Cirqueira, Marilia de Lima'
'Martins, Felipe Terra'

_publ_section_title
;
 Lamivudine salts with 1,2-dicarboxylic acids: A new and a rare synthon
 with double pairing motif fine-tuning their solubility
;
_journal_issue 32
_journal_name_full CrystEngComm
_journal_page_first 6311
_journal_paper_doi 10.1039/c3ce40844b
_journal_volume 15
_journal_year 2013
_chemical_absolute_configuration rmad
_chemical_compound_source 'Crystal Screening'
_chemical_formula_moiety 'C8 H12 N3 O3 S, C8 H3 Cl2 O4'
_chemical_formula_sum 'C16 H15 Cl2 N3 O7 S'
_chemical_formula_weight 464.28
_chemical_name_common 'lamivudine 4,5-dichloro hydrogen phthalate'
_chemical_name_systematic
;
 4-amino-1-[(2R,5S)-2-(hydroxymethyl)-1,3-oxathiolan-5-yl]-(1H)-pyrimidin-2-one 
4,5-dichloro hydrogen
 phthalate
;
_space_group_IT_number 1
_symmetry_cell_setting triclinic
_symmetry_Int_Tables_number 1
_symmetry_space_group_name_Hall 'P 1'
_symmetry_space_group_name_H-M 'P 1'
_atom_sites_solution_hydrogens geom
_atom_sites_solution_primary direct
_atom_sites_solution_secondary difmap
_cell_angle_alpha 99.427(3)
_cell_angle_beta 112.791(2)
_cell_angle_gamma 90.988(3)
_cell_formula_units_Z 2
_cell_length_a 8.9680(3)
_cell_length_b 10.3880(4)
_cell_length_c 11.4140(4)
_cell_measurement_reflns_used 3250
_cell_measurement_temperature 298(2)
_cell_measurement_theta_max 25.682
_cell_measurement_theta_min 3.395
_cell_measurement_wavelength 0.71073
_cell_volume 963.25(6)
_computing_cell_refinement 'HKL Scalepack (Otwinowski & Minor 1997)'
_computing_data_collection 'Collect (Bruker AXS BV, 1997-2004)'
_computing_data_reduction 'HKL Denzo and Scalepack (Otwinowski & Minor 1997)'
_computing_molecular_graphics 'Ortep-3 for Windows (Farrugia,1997)'
_computing_publication_material 'WinGX publication routines (Farrugia, 1999)'
_computing_structure_refinement 'SHELXL-97 (Sheldrick, 2008)'
_computing_structure_solution 'SIR92 (Giacovazzo et al, 1993)'
_diffrn_ambient_temperature 298(2)
_diffrn_detector 'CCD plate'
_diffrn_detector_area_resol_mean 9
_diffrn_measured_fraction_theta_full 0.952
_diffrn_measured_fraction_theta_max 0.952
_diffrn_measurement_device '95mm CCD camera on \k-goniostat'
_diffrn_measurement_device_type KappaCCD
_diffrn_measurement_method 'CCD rotation images, thick slices'
_diffrn_orient_matrix_type 'by Bruker AXS Collect from scalepack cell'
_diffrn_orient_matrix_UB_11 0.104924E-1
_diffrn_orient_matrix_UB_12 -0.266568E-1
_diffrn_orient_matrix_UB_13 0.829633E-1
_diffrn_orient_matrix_UB_21 -0.109525
_diffrn_orient_matrix_UB_22 -0.497519E-1
_diffrn_orient_matrix_UB_23 -0.446643E-1
_diffrn_orient_matrix_UB_31 0.513754E-1
_diffrn_orient_matrix_UB_32 -0.800757E-1
_diffrn_orient_matrix_UB_33 -0.217467E-1
_diffrn_radiation_monochromator graphite
_diffrn_radiation_probe x-ray
_diffrn_radiation_type MoK\a
_diffrn_radiation_wavelength 0.71073
_diffrn_reflns_av_R_equivalents 0.0368
_diffrn_reflns_av_unetI/netI 0.0569
_diffrn_reflns_limit_h_max 10
_diffrn_reflns_limit_h_min -10
_diffrn_reflns_limit_k_max 12
_diffrn_reflns_limit_k_min -12
_diffrn_reflns_limit_l_max 13
_diffrn_reflns_limit_l_min -13
_diffrn_reflns_number 6022
_diffrn_reflns_theta_full 25.39
_diffrn_reflns_theta_max 25.39
_diffrn_reflns_theta_min 3.73
_diffrn_source 'Enraf Nonius FR590'
_exptl_absorpt_coefficient_mu 0.492
_exptl_absorpt_correction_type none
_exptl_crystal_colour colourless
_exptl_crystal_density_diffrn 1.601
_exptl_crystal_density_method 'not measured'
_exptl_crystal_description prism
_exptl_crystal_F_000 476
_exptl_crystal_size_max 0.5
_exptl_crystal_size_mid 0.35
_exptl_crystal_size_min 0.25
_refine_diff_density_max 0.207
_refine_diff_density_min -0.205
_refine_diff_density_rms 0.038
_refine_ls_abs_structure_details 'Flack H D (1983), Acta Cryst. A39, 876-881'
_refine_ls_abs_structure_Flack -0.03(5)
_refine_ls_extinction_method none
_refine_ls_goodness_of_fit_ref 1.019
_refine_ls_hydrogen_treatment mixed
_refine_ls_matrix_type full
_refine_ls_number_parameters 553
_refine_ls_number_reflns 6022
_refine_ls_number_restraints 3
_refine_ls_restrained_S_all 1.018
_refine_ls_R_factor_all 0.0615
_refine_ls_R_factor_gt 0.0451
_refine_ls_shift/su_max 0.057
_refine_ls_shift/su_mean 0.003
_refine_ls_structure_factor_coef Fsqd
_refine_ls_weighting_details 'calc w=1/[\s^2^(Fo^2^)+(0.0780P)^2^+0.0000P] where P=(Fo^2^+2Fc^2^)/3'
_refine_ls_weighting_scheme calc
_refine_ls_wR_factor_gt 0.1098
_refine_ls_wR_factor_ref 0.12
_reflns_number_gt 4918
_reflns_number_total 6022
_reflns_threshold_expression >2\s(I)
_cod_data_source_file c3ce40844b.txt
_cod_data_source_block CCDC_904086
_cod_original_sg_symbol_H-M P1
_cod_database_code 7210387

loop_
_symmetry_equiv_pos_as_xyz
'x, y, z'

loop_
_atom_site_label
_atom_site_type_symbol
_atom_site_fract_x
_atom_site_fract_y
_atom_site_fract_z
_atom_site_U_iso_or_equiv
_atom_site_adp_type
_atom_site_occupancy
_atom_site_symmetry_multiplicity
_atom_site_calc_flag
_atom_site_refinement_flags
Cl7A Cl 0.92028(12) 0.02743(10) 0.58274(10) 0.0678(3) Uani 1 1 d .
Cl6B Cl 0.48727(12) 1.04866(10) 0.03693(10) 0.0634(3) Uani 1 1 d .
Cl7B Cl 0.40404(13) 0.93704(11) 0.24966(11) 0.0718(3) Uani 1 1 d .
Cl6A Cl 0.98297(13) 0.12816(12) 0.35643(11) 0.0713(3) Uani 1 1 d .
O1XA O 0.4487(4) 0.2733(4) 0.6168(3) 0.0780(10) Uani 1 1 d .
S3'A S 0.82605(14) 0.12916(11) 0.89274(11) 0.0662(3) Uani 1 1 d .
N3A N 1.1966(4) 0.3363(3) 0.6978(3) 0.0493(7) Uani 1 1 d .
C7A' C 0.7998(5) 0.1364(4) 0.4977(4) 0.0510(9) Uani 1 1 d .
C8A' C 0.6747(5) 0.1821(4) 0.5314(4) 0.0501(9) Uani 1 1 d .
H8A' H 0.6608 0.1551 0.6005 0.06 Uiso 1 1 calc R
C6A' C 0.8261(5) 0.1787(4) 0.3995(4) 0.0500(9) Uani 1 1 d .
O1'B O 0.5177(3) 0.8766(3) 0.7290(3) 0.0592(6) Uani 1 1 d .
O4YA O 0.3637(5) 0.4355(5) 0.2767(4) 0.0970(13) Uani 1 1 d .
C2B C 0.2027(4) 0.7994(4) 0.8267(4) 0.0493(9) Uani 1 1 d .
C4A C 1.0856(4) 0.4182(4) 0.6383(4) 0.0490(8) Uani 1 1 d .
O2A O 1.3104(3) 0.2203(3) 0.8554(3) 0.0693(8) Uani 1 1 d .
C5A C 0.9693(5) 0.4534(4) 0.6908(4) 0.0514(9) Uani 1 1 d .
H5A H 0.8915 0.5093 0.6543 0.062 Uiso 1 1 calc R
N4A N 1.0918(5) 0.4614(4) 0.5398(4) 0.0621(9) Uani 1 1 d .
O1YA O 0.3187(4) 0.3576(4) 0.4472(4) 0.0899(12) Uani 1 1 d .
C4'A C 0.8591(5) 0.2738(4) 1.0147(4) 0.0590(10) Uani 1 1 d .
H4'A H 0.8843 0.2466 1.098 0.071 Uiso 1 1 calc R
C1A' C 0.4392(5) 0.3037(4) 0.5146(4) 0.0569(10) Uani 1 1 d .
S3'B S 0.37969(16) 0.71012(14) 0.51311(12) 0.0825(4) Uani 1 1 d .
C6A C 0.9729(4) 0.4052(4) 0.7941(4) 0.0524(9) Uani 1 1 d .
H6A H 0.8962 0.4283 0.8283 0.063 Uiso 1 1 calc R
N1A N 1.0858(4) 0.3232(3) 0.8503(3) 0.0479(7) Uani 1 1 d .
O1'A O 1.0000(3) 0.3497(3) 1.0217(3) 0.0586(6) Uani 1 1 d .
C2A' C 0.5696(5) 0.2669(4) 0.4655(4) 0.0484(8) Uani 1 1 d .
C2B' C 0.7819(5) 0.7429(4) 0.2415(4) 0.0495(9) Uani 1 1 d .
O1XB O 0.8387(4) 0.6303(4) 0.4166(3) 0.0783(9) Uani 1 1 d .
C4B C 0.3022(4) 0.6446(3) 0.9707(4) 0.0486(8) Uani 1 1 d .
C3A' C 0.5953(5) 0.3107(4) 0.3611(4) 0.0496(8) Uani 1 1 d .
N4B N 0.2890(5) 0.5913(4) 1.0610(4) 0.0598(9) Uani 1 1 d .
C1B' C 0.8709(5) 0.6447(4) 0.3260(4) 0.0586(10) Uani 1 1 d .
O4XA O 0.5384(4) 0.4267(4) 0.1900(3) 0.0816(10) Uani 1 1 d .
O2B O 0.1005(3) 0.8738(3) 0.7813(3) 0.0612(7) Uani 1 1 d .
C8B' C 0.6543(5) 0.7908(4) 0.2711(4) 0.0550(9) Uani 1 1 d .
H8B' H 0.6299 0.7591 0.3338 0.066 Uiso 1 1 calc R
O5'B O 0.7214(5) 0.6671(4) 0.7270(5) 0.0975(12) Uani 1 1 d .
C3B' C 0.8140(4) 0.7866(4) 0.1422(4) 0.0488(8) Uani 1 1 d .
C5B C 0.4192(5) 0.6151(4) 0.9174(4) 0.0531(9) Uani 1 1 d .
H5B H 0.487 0.5491 0.942 0.064 Uiso 1 1 calc R
O5'A O 0.6715(4) 0.4054(4) 0.8728(3) 0.0747(8) Uani 1 1 d .
C5B' C 0.7206(5) 0.8821(4) 0.0830(4) 0.0533(9) Uani 1 1 d .
H5B' H 0.7425 0.913 0.0188 0.064 Uiso 1 1 calc R
N1B N 0.3291(4) 0.7769(3) 0.7889(3) 0.0490(7) Uani 1 1 d .
C5A' C 0.7248(5) 0.2665(4) 0.3326(4) 0.0538(9) Uani 1 1 d .
H5A' H 0.7448 0.2962 0.2671 0.065 Uiso 1 1 calc R
C1'A C 1.0979(5) 0.2765(4) 0.9710(4) 0.0541(9) Uani 1 1 d .
H1'A H 1.2108 0.291 1.034 0.065 Uiso 1 1 calc R
O4YB O 1.0425(5) 0.6683(4) 0.1431(4) 0.0871(11) Uani 1 1 d .
O1YB O 0.9777(4) 0.5806(4) 0.3005(3) 0.0799(10) Uani 1 1 d .
C2A C 1.2058(4) 0.2883(4) 0.8047(4) 0.0513(9) Uani 1 1 d .
N3B N 0.1976(4) 0.7338(3) 0.9214(3) 0.0505(7) Uani 1 1 d .
C6B C 0.4308(5) 0.6835(4) 0.8312(4) 0.0537(9) Uani 1 1 d .
H6B H 0.5108 0.6667 0.7992 0.064 Uiso 1 1 calc R
C4B' C 0.9417(5) 0.7454(4) 0.0903(4) 0.0565(10) Uani 1 1 d .
C5'A C 0.7171(6) 0.3564(5) 0.9894(4) 0.0690(12) Uani 1 1 d .
H5'1 H 0.6247 0.3043 0.9868 0.083 Uiso 1 1 calc R
H5'2 H 0.7444 0.4298 1.0608 0.083 Uiso 1 1 calc R
C4A' C 0.4982(5) 0.3978(4) 0.2722(4) 0.0558(9) Uani 1 1 d .
C2'A C 1.0413(5) 0.1324(4) 0.9428(4) 0.0645(10) Uani 1 1 d .
H2'1 H 1.0896 0.094 1.0196 0.077 Uiso 1 1 calc R
H2'2 H 1.0695 0.085 0.8747 0.077 Uiso 1 1 calc R
C5'B C 0.7144(6) 0.7705(6) 0.6603(5) 0.0776(13) Uani 1 1 d .
H5'3 H 0.7376 0.7394 0.5848 0.093 Uiso 1 1 calc R
H5'4 H 0.7975 0.8397 0.7158 0.093 Uiso 1 1 calc R
C4'B C 0.5487(5) 0.8264(5) 0.6174(4) 0.0638(11) Uani 1 1 d .
H4'B H 0.5521 0.8986 0.5726 0.077 Uiso 1 1 calc R
O4XB O 0.9424(4) 0.7860(4) -0.0047(4) 0.0864(11) Uani 1 1 d .
C6B' C 0.5979(5) 0.9328(4) 0.1152(4) 0.0507(9) Uani 1 1 d .
C7B' C 0.5632(5) 0.8838(4) 0.2097(4) 0.0530(9) Uani 1 1 d .
C1'B C 0.3528(4) 0.8670(4) 0.7056(4) 0.0557(9) Uani 1 1 d .
H1'B H 0.3216 0.9538 0.7308 0.067 Uiso 1 1 calc R
C2'B C 0.2535(6) 0.8173(6) 0.5642(5) 0.0782(13) Uani 1 1 d .
H2'3 H 0.2291 0.8889 0.5169 0.094 Uiso 1 1 calc R
H2'4 H 0.1524 0.7702 0.5515 0.094 Uiso 1 1 calc R
H4B H 1.010(7) 0.614(7) 0.238(7) 0.117 Uiso 1 1 d .
H5'A H 0.586(8) 0.335(7) 0.802(7) 0.117 Uiso 1 1 d .
H4A H 0.341(8) 0.395(7) 0.340(7) 0.117 Uiso 1 1 d .
H3A H 1.258(8) 0.318(6) 0.668(6) 0.094 Uiso 1 1 d .
H4XA H 1.153(7) 0.421(6) 0.501(6) 0.094 Uiso 1 1 d .
H4YA H 1.022(7) 0.511(6) 0.511(6) 0.094 Uiso 1 1 d .
H3B H 0.116(7) 0.757(6) 0.961(6) 0.094 Uiso 1 1 d .
H4YB H 0.360(8) 0.545(6) 1.099(6) 0.094 Uiso 1 1 d .
H4XB H 0.206(7) 0.612(6) 1.098(6) 0.094 Uiso 1 1 d .
H5'B H 0.754(8) 0.704(7) 0.828(8) 0.117 Uiso 1 1 d .

loop_
_atom_site_aniso_label
_atom_site_aniso_U_11
_atom_site_aniso_U_22
_atom_site_aniso_U_33
_atom_site_aniso_U_23
_atom_site_aniso_U_13
_atom_site_aniso_U_12
Cl7A 0.0726(6) 0.0729(6) 0.0684(6) 0.0347(5) 0.0294(5) 0.0322(5)
Cl6B 0.0665(6) 0.0624(6) 0.0660(6) 0.0278(5) 0.0244(5) 0.0231(5)
Cl7B 0.0703(7) 0.0849(8) 0.0768(7) 0.0246(6) 0.0422(6) 0.0292(6)
Cl6A 0.0694(6) 0.0862(7) 0.0754(7) 0.0260(6) 0.0415(6) 0.0306(6)
O1XA 0.0681(19) 0.123(3) 0.070(2) 0.049(2) 0.0433(17) 0.0368(19)
S3'A 0.0715(6) 0.0616(6) 0.0752(7) 0.0197(5) 0.0364(5) 0.0085(5)
N3A 0.0471(17) 0.0568(18) 0.0516(18) 0.0221(15) 0.0223(14) 0.0193(14)
C7A' 0.050(2) 0.050(2) 0.053(2) 0.0151(17) 0.0178(17) 0.0119(16)
C8A' 0.054(2) 0.058(2) 0.043(2) 0.0203(17) 0.0201(17) 0.0100(18)
C6A' 0.054(2) 0.053(2) 0.047(2) 0.0129(17) 0.0214(17) 0.0149(17)
O1'B 0.0546(14) 0.0681(16) 0.0598(16) 0.0122(13) 0.0276(12) 0.0063(12)
O4YA 0.093(2) 0.152(4) 0.093(2) 0.080(3) 0.062(2) 0.074(2)
C2B 0.050(2) 0.049(2) 0.053(2) 0.0160(17) 0.0217(17) 0.0161(17)
C4A 0.0463(19) 0.053(2) 0.054(2) 0.0202(17) 0.0217(17) 0.0117(16)
O2A 0.0627(17) 0.095(2) 0.0744(19) 0.0499(17) 0.0386(15) 0.0384(16)
C5A 0.053(2) 0.053(2) 0.058(2) 0.0236(18) 0.0266(18) 0.0184(17)
N4A 0.065(2) 0.076(2) 0.063(2) 0.0379(19) 0.0339(18) 0.0280(19)
O1YA 0.077(2) 0.138(3) 0.091(2) 0.069(2) 0.0513(19) 0.056(2)
C4'A 0.064(2) 0.076(3) 0.055(2) 0.026(2) 0.0355(19) 0.019(2)
C1A' 0.055(2) 0.071(3) 0.055(2) 0.027(2) 0.0263(18) 0.0170(19)
S3'B 0.0909(8) 0.0965(9) 0.0593(7) 0.0050(6) 0.0331(6) -0.0023(7)
C6A 0.0437(19) 0.062(2) 0.056(2) 0.0175(18) 0.0210(17) 0.0149(17)
N1A 0.0492(16) 0.0570(17) 0.0463(17) 0.0215(14) 0.0230(13) 0.0179(13)
O1'A 0.0629(16) 0.0648(16) 0.0539(16) 0.0113(13) 0.0288(13) 0.0133(13)
C2A' 0.052(2) 0.0509(19) 0.046(2) 0.0124(16) 0.0216(16) 0.0060(16)
C2B' 0.052(2) 0.054(2) 0.043(2) 0.0153(16) 0.0163(16) 0.0094(17)
O1XB 0.097(2) 0.101(2) 0.0653(19) 0.0509(19) 0.0471(18) 0.0459(19)
C4B 0.050(2) 0.0415(18) 0.052(2) 0.0152(17) 0.0157(17) 0.0105(16)
C3A' 0.053(2) 0.056(2) 0.047(2) 0.0193(17) 0.0222(17) 0.0159(17)
N4B 0.060(2) 0.065(2) 0.067(2) 0.0311(18) 0.0308(18) 0.0196(17)
C1B' 0.059(2) 0.067(2) 0.052(2) 0.0219(19) 0.0192(18) 0.0164(19)
O4XA 0.089(2) 0.112(3) 0.079(2) 0.058(2) 0.053(2) 0.053(2)
O2B 0.0583(15) 0.0685(17) 0.0711(18) 0.0329(14) 0.0320(14) 0.0281(14)
C8B' 0.062(2) 0.060(2) 0.050(2) 0.0206(18) 0.0246(18) 0.0128(18)
O5'B 0.107(3) 0.117(3) 0.111(3) 0.058(3) 0.072(3) 0.062(2)
C3B' 0.050(2) 0.052(2) 0.047(2) 0.0162(17) 0.0195(17) 0.0102(16)
C5B 0.052(2) 0.051(2) 0.066(2) 0.0221(19) 0.0277(19) 0.0216(17)
O5'A 0.0712(19) 0.095(2) 0.073(2) 0.0340(18) 0.0369(17) 0.0341(17)
C5B' 0.055(2) 0.058(2) 0.054(2) 0.0241(19) 0.0232(18) 0.0116(18)
N1B 0.0510(16) 0.0525(17) 0.0513(18) 0.0183(14) 0.0247(14) 0.0143(14)
C5A' 0.057(2) 0.066(2) 0.047(2) 0.0211(18) 0.0256(18) 0.0146(19)
C1'A 0.053(2) 0.071(2) 0.0438(19) 0.0204(18) 0.0202(17) 0.0149(17)
O4YB 0.092(2) 0.112(3) 0.106(3) 0.071(2) 0.070(2) 0.058(2)
O1YB 0.089(2) 0.103(2) 0.081(2) 0.056(2) 0.0527(19) 0.054(2)
C2A 0.049(2) 0.060(2) 0.055(2) 0.0268(19) 0.0255(18) 0.0167(18)
N3B 0.0507(17) 0.0526(17) 0.0594(19) 0.0231(15) 0.0284(15) 0.0176(14)
C6B 0.054(2) 0.052(2) 0.063(2) 0.0156(18) 0.0285(19) 0.0199(17)
C4B' 0.054(2) 0.065(2) 0.061(2) 0.027(2) 0.0275(19) 0.0158(19)
C5'A 0.072(3) 0.088(3) 0.064(3) 0.024(2) 0.040(2) 0.020(2)
C4A' 0.064(2) 0.063(2) 0.048(2) 0.0234(18) 0.0244(19) 0.0188(19)
C2'A 0.080(3) 0.066(2) 0.070(3) 0.035(2) 0.044(2) 0.027(2)
C5'B 0.075(3) 0.103(4) 0.084(3) 0.040(3) 0.053(3) 0.031(3)
C4'B 0.069(3) 0.075(3) 0.063(3) 0.025(2) 0.038(2) 0.015(2)
O4XB 0.089(2) 0.124(3) 0.088(2) 0.065(2) 0.060(2) 0.053(2)
C6B' 0.051(2) 0.049(2) 0.049(2) 0.0128(17) 0.0150(17) 0.0095(17)
C7B' 0.052(2) 0.056(2) 0.053(2) 0.0101(18) 0.0222(18) 0.0092(18)
C1'B 0.055(2) 0.059(2) 0.064(2) 0.0237(19) 0.0303(19) 0.0158(17)
C2'B 0.065(2) 0.108(4) 0.061(3) 0.032(3) 0.017(2) 0.008(3)

loop_
_atom_type_symbol
_atom_type_description
_atom_type_scat_dispersion_real
_atom_type_scat_dispersion_imag
_atom_type_scat_source
C C 0.0033 0.0016 'International Tables Vol C Tables 4.2.6.8 and 6.1.1.4'
H H 0 0 'International Tables Vol C Tables 4.2.6.8 and 6.1.1.4'
O O 0.0106 0.006 'International Tables Vol C Tables 4.2.6.8 and 6.1.1.4'
N N 0.0061 0.0033 'International Tables Vol C Tables 4.2.6.8 and 6.1.1.4'
S S 0.1246 0.1234 'International Tables Vol C Tables 4.2.6.8 and 6.1.1.4'
Cl Cl 0.1484 0.1585 'International Tables Vol C Tables 4.2.6.8 and 6.1.1.4'

loop_
_geom_angle_atom_site_label_1
_geom_angle_atom_site_label_2
_geom_angle_atom_site_label_3
_geom_angle
C2'A S3'A C4'A 88.0(2)
C2A N3A C4A 125.3(3)
C2A N3A H3A 119(5)
C4A N3A H3A 116(5)
C6A' C7A' C8A' 119.8(4)
C6A' C7A' Cl7A 121.5(3)
C8A' C7A' Cl7A 118.7(3)
C7A' C8A' C2A' 122.3(3)
C7A' C8A' H8A' 118.9
C2A' C8A' H8A' 118.9
C7A' C6A' C5A' 119.5(3)
C7A' C6A' Cl6A 121.7(3)
C5A' C6A' Cl6A 118.7(3)
C1'B O1'B C4'B 113.0(3)
C4A' O4YA H4A 109(4)
O2B C2B N1B 122.7(3)
O2B C2B N3B 121.2(3)
N1B C2B N3B 116.1(3)
N4A C4A N3A 119.9(3)
N4A C4A C5A 123.2(4)
N3A C4A C5A 116.9(3)
C6A C5A C4A 119.2(3)
C6A C5A H5A 120.4
C4A C5A H5A 120.4
C4A N4A H4XA 118(4)
C4A N4A H4YA 113(4)
H4XA N4A H4YA 128(6)
O1'A C4'A C5'A 110.1(4)
O1'A C4'A S3'A 106.6(2)
C5'A C4'A S3'A 114.6(3)
O1'A C4'A H4'A 108.5
C5'A C4'A H4'A 108.5
S3'A C4'A H4'A 108.5
O1XA C1A' O1YA 121.3(4)
O1XA C1A' C2A' 118.8(4)
O1YA C1A' C2A' 119.9(3)
C2'B S3'B C4'B 87.1(2)
C5A C6A N1A 121.9(3)
C5A C6A H6A 119
N1A C6A H6A 119
C6A N1A C2A 121.3(3)
C6A N1A C1'A 122.2(3)
C2A N1A C1'A 116.3(3)
C1'A O1'A C4'A 113.5(3)
C8A' C2A' C3A' 118.2(3)
C8A' C2A' C1A' 114.6(3)
C3A' C2A' C1A' 127.2(3)
C8B' C2B' C3B' 119.0(3)
C8B' C2B' C1B' 112.6(3)
C3B' C2B' C1B' 128.4(3)
N4B C4B N3B 119.0(3)
N4B C4B C5B 124.1(4)
N3B C4B C5B 117.0(3)
C5A' C3A' C2A' 118.1(3)
C5A' C3A' C4A' 112.6(3)
C2A' C3A' C4A' 129.3(3)
C4B N4B H4YB 120(4)
C4B N4B H4XB 124(3)
H4YB N4B H4XB 116(6)
O1XB C1B' O1YB 120.9(4)
O1XB C1B' C2B' 119.1(4)
O1YB C1B' C2B' 120.0(4)
C7B' C8B' C2B' 121.7(3)
C7B' C8B' H8B' 119.2
C2B' C8B' H8B' 119.2
C5'B O5'B H5'B 111(4)
C5B' C3B' C2B' 117.8(3)
C5B' C3B' C4B' 113.7(3)
C2B' C3B' C4B' 128.5(3)
C6B C5B C4B 119.2(3)
C6B C5B H5B 120.4
C4B C5B H5B 120.4
C5'A O5'A H5'A 106(4)
C6B' C5B' C3B' 123.2(3)
C6B' C5B' H5B' 118.4
C3B' C5B' H5B' 118.4
C6B N1B C2B 121.2(3)
C6B N1B C1'B 122.9(3)
C2B N1B C1'B 115.8(3)
C3A' C5A' C6A' 122.0(3)
C3A' C5A' H5A' 119
C6A' C5A' H5A' 119
O1'A C1'A N1A 107.8(3)
O1'A C1'A C2'A 109.6(3)
N1A C1'A C2'A 111.3(3)
O1'A C1'A H1'A 109.4
N1A C1'A H1'A 109.4
C2'A C1'A H1'A 109.4
C4B' O4YB H4B 114(3)
C1B' O1YB H4B 113(4)
O2A C2A N3A 122.0(3)
O2A C2A N1A 122.6(3)
N3A C2A N1A 115.4(3)
C4B N3B C2B 124.0(3)
C4B N3B H3B 117(4)
C2B N3B H3B 119(3)
C5B C6B N1B 122.0(3)
C5B C6B H6B 119
N1B C6B H6B 119
O4XB C4B' O4YB 121.1(4)
O4XB C4B' C3B' 119.1(4)
O4YB C4B' C3B' 119.8(4)
O5'A C5'A C4'A 114.0(3)
O5'A C5'A H5'1 108.8
C4'A C5'A H5'1 108.8
O5'A C5'A H5'2 108.8
C4'A C5'A H5'2 108.8
H5'1 C5'A H5'2 107.7
O4XA C4A' O4YA 118.9(4)
O4XA C4A' C3A' 120.7(4)
O4YA C4A' C3A' 120.3(4)
C1'A C2'A S3'A 104.3(3)
C1'A C2'A H2'1 110.9
S3'A C2'A H2'1 110.9
C1'A C2'A H2'2 110.9
S3'A C2'A H2'2 110.9
H2'1 C2'A H2'2 108.9
O5'B C5'B C4'B 112.6(4)
O5'B C5'B H5'3 109.1
C4'B C5'B H5'3 109.1
O5'B C5'B H5'4 109.1
C4'B C5'B H5'4 109.1
H5'3 C5'B H5'4 107.8
O1'B C4'B C5'B 109.0(4)
O1'B C4'B S3'B 106.8(3)
C5'B C4'B S3'B 114.9(4)
O1'B C4'B H4'B 108.7
C5'B C4'B H4'B 108.7
S3'B C4'B H4'B 108.7
C5B' C6B' C7B' 118.1(4)
C5B' C6B' Cl6B 120.4(3)
C7B' C6B' Cl6B 121.4(3)
C8B' C7B' C6B' 120.1(4)
C8B' C7B' Cl7B 119.2(3)
C6B' C7B' Cl7B 120.7(3)
O1'B C1'B C2'B 110.0(3)
O1'B C1'B N1B 107.4(3)
C2'B C1'B N1B 112.0(4)
O1'B C1'B H1'B 109.1
C2'B C1'B H1'B 109.1
N1B C1'B H1'B 109.1
C1'B C2'B S3'B 104.3(3)
C1'B C2'B H2'3 110.9
S3'B C2'B H2'3 110.9
C1'B C2'B H2'4 110.9
S3'B C2'B H2'4 110.9
H2'3 C2'B H2'4 108.9

loop_
_geom_bond_atom_site_label_1
_geom_bond_atom_site_label_2
_geom_bond_distance
Cl7A C7A' 1.726(4)
Cl6B C6B' 1.714(4)
Cl7B C7B' 1.731(4)
Cl6A C6A' 1.724(4)
O1XA C1A' 1.230(5)
S3'A C2'A 1.787(4)
S3'A C4'A 1.806(5)
N3A C2A 1.366(5)
N3A C4A 1.368(5)
N3A H3A 0.76(6)
C7A' C6A' 1.366(5)
C7A' C8A' 1.388(5)
C8A' C2A' 1.388(6)
C8A' H8A' 0.93
C6A' C5A' 1.401(6)
O1'B C1'B 1.396(4)
O1'B C4'B 1.426(5)
O4YA C4A' 1.292(5)
O4YA H4A 0.97(8)
C2B O2B 1.223(5)
C2B N1B 1.371(5)
C2B N3B 1.383(5)
C4A N4A 1.296(5)
C4A C5A 1.417(5)
O2A C2A 1.204(5)
C5A C6A 1.344(6)
C5A H5A 0.93
N4A H4XA 0.91(6)
N4A H4YA 0.82(7)
O1YA C1A' 1.262(5)
C4'A O1'A 1.447(5)
C4'A C5'A 1.508(6)
C4'A H4'A 0.98
C1A' C2A' 1.510(5)
S3'B C2'B 1.790(5)
S3'B C4'B 1.800(5)
C6A N1A 1.367(5)
C6A H6A 0.93
N1A C2A 1.395(4)
N1A C1'A 1.501(5)
O1'A C1'A 1.399(4)
C2A' C3A' 1.437(5)
C2B' C8B' 1.391(5)
C2B' C3B' 1.411(5)
C2B' C1B' 1.537(5)
O1XB C1B' 1.206(5)
C4B N4B 1.288(5)
C4B N3B 1.359(5)
C4B C5B 1.417(5)
C3A' C5A' 1.388(5)
C3A' C4A' 1.501(6)
N4B H4YB 0.83(7)
N4B H4XB 1.00(6)
C1B' O1YB 1.273(5)
O4XA C4A' 1.203(5)
C8B' C7B' 1.378(6)
C8B' H8B' 0.93
O5'B C5'B 1.404(6)
O5'B H5'B 1.07(8)
C3B' C5B' 1.397(6)
C3B' C4B' 1.518(5)
C5B C6B 1.337(6)
C5B H5B 0.93
O5'A C5'A 1.416(6)
O5'A H5'A 1.04(7)
C5B' C6B' 1.376(5)
C5B' H5B' 0.93
N1B C6B 1.360(5)
N1B C1'B 1.506(5)
C5A' H5A' 0.93
C1'A C2'A 1.513(6)
C1'A H1'A 0.98
O4YB C4B' 1.258(5)
O4YB H4B 1.41(8)
O1YB H4B 0.98(7)
N3B H3B 1.01(6)
C6B H6B 0.93
C4B' O4XB 1.228(5)
C5'A H5'1 0.97
C5'A H5'2 0.97
C2'A H2'1 0.97
C2'A H2'2 0.97
C5'B C4'B 1.531(6)
C5'B H5'3 0.97
C5'B H5'4 0.97
C4'B H4'B 0.98
C6B' C7B' 1.398(6)
C1'B C2'B 1.504(7)
C1'B H1'B 0.98
C2'B H2'3 0.97
C2'B H2'4 0.97
